data_4323904
loop_
_publ_author_name
'Naoto Koike'
'Hidehiro Uekusa'
'Yuji Ohashi'
'Chokto Harnoode'
'Fusao Kitamura'
'Takeo Ohsaka'
'Koichi Tokuda'

_publ_section_title
;
 Relationship between the Skew Angle and Interplanar Distance in Four
 Bis(phthalocyaninato)lanthanide(III) Tetrabutylammonium Salts
 ([NBun4][LnIIIPc2]; Ln = Nd, Gd, Ho, Lu)
;
_journal_name_full 'Inorganic Chemistry'
_journal_page_first 5798
_journal_page_last 5804
_journal_paper_doi 10.1021/ic960158d
_journal_volume 35
_journal_year 1996
_chemical_formula_sum 'C80 H68 Gd N17'
_chemical_formula_weight 1424.76
_chemical_name_systematic
; 
tetrabutylammonium bis(phtahlocyaninato)-gadolinium(iii)  
;
_space_group_IT_number 90
_symmetry_cell_setting tetragonal
_symmetry_space_group_name_Hall 'P 4ab 2ab'
_symmetry_space_group_name_H-M 'P 4 21 2'
_atom_sites_solution_hydrogens geom
_atom_sites_solution_primary direct
_atom_sites_solution_secondary difmap
_audit_creation_method SHELXL
_cell_angle_alpha 90.00
_cell_angle_beta 90.00
_cell_angle_gamma 90.00
_cell_formula_units_Z 2
_cell_length_a 17.399(8)
_cell_length_b 17.399
_cell_length_c 11.377(6)
_cell_measurement_temperature 296(2)
_cell_volume 3444(2)
_computing_structure_refinement 'SHELXL-93 (Sheldrick, 1993)'
_computing_structure_solution 'SAPI-91 (Fan Hai-Fu, 1991)'
_diffrn_ambient_temperature 296(2)
_diffrn_measurement_device
;Rigaku Catg, R-Axis IIcs, Weissenberg type diffractometer diffractometer
with Imaging plates
;
_diffrn_measurement_method 'Imaging plate'
_diffrn_radiation_monochromator graphite
_diffrn_radiation_source 'fine-focus sealed tube'
_diffrn_radiation_type MoK\a
_diffrn_radiation_wavelength 0.71073
_diffrn_reflns_av_R_equivalents 0.2191
_diffrn_reflns_av_sigmaI/netI 0.0420
_diffrn_reflns_limit_h_max 22
_diffrn_reflns_limit_h_min -19
_diffrn_reflns_limit_k_max 17
_diffrn_reflns_limit_k_min -19
_diffrn_reflns_limit_l_max 14
_diffrn_reflns_limit_l_min -9
_diffrn_reflns_number 3284
_diffrn_reflns_theta_max 27.61
_diffrn_reflns_theta_min 2.14
_exptl_absorpt_coefficient_mu 1.022
_exptl_absorpt_correction_type n
_exptl_crystal_colour 'dark purple'
_exptl_crystal_density_diffrn 1.374
_exptl_crystal_description prism
_exptl_crystal_F_000 1462
_exptl_crystal_size_max 0.60
_exptl_crystal_size_mid 0.50
_exptl_crystal_size_min 0.40
_refine_diff_density_max .729
_refine_diff_density_min -.513
_refine_diff_density_rms .079
_refine_ls_abs_structure_details 'Flack H D (1983), Acta Cryst. A39, 876-881'
_refine_ls_abs_structure_Flack 0.43(6)
_refine_ls_extinction_method none
_refine_ls_goodness_of_fit_all 1.054
_refine_ls_goodness_of_fit_obs 1.168
_refine_ls_hydrogen_treatment refxyz
_refine_ls_matrix_type full
_refine_ls_number_parameters 210
_refine_ls_number_reflns 2919
_refine_ls_number_restraints 13
_refine_ls_restrained_S_all 1.123
_refine_ls_restrained_S_obs 1.164
_refine_ls_R_factor_all 0.1124
_refine_ls_R_factor_obs 0.0782
_refine_ls_shift/esd_max 0.000
_refine_ls_shift/esd_mean 0.000
_refine_ls_structure_factor_coef Fsqd
_refine_ls_weighting_details 'w=1/[s^2^(Fo^2^)+( 0.1276P)^2^+3.9707P] where P=(Fo^2^+2Fc^2^)/3'
_refine_ls_weighting_scheme calc
_refine_ls_wR_factor_all 0.2531
_refine_ls_wR_factor_obs 0.2124
_reflns_number_observed 1932
_reflns_number_total 2932
_reflns_observed_criterion >2sigma(I)
_cod_data_source_file ic960158d_2.cif
_cod_data_source_block gdpc2
_cod_depositor_comments
;
The following automatic conversions were performed:

'_refine_ls_weighting_scheme' value 'calc w=1/[s^2^(Fo^2^)+(
0.1276P)^2^+3.9707P] where P=(Fo^2^+2Fc^2^)/3' was changed to 'calc'.
New tag '_refine_ls_weighting_details' was created. The value of the
new tag was set to 'w=1/[s^2^(Fo^2^)+( 0.1276P)^2^+3.9707P] where
P=(Fo^2^+2Fc^2^)/3'.

Automatic conversion script
Id: cif_fix_values 3143 2015-03-26 13:38:13Z robertas 
;
_cod_original_cell_volume 3444.1(23)
_cod_database_code 4323904

loop_
_symmetry_equiv_pos_as_xyz
'x, y, z'
'-x, -y, z'
'-y+1/2, x+1/2, z'
'y+1/2, -x+1/2, z'
'-x+1/2, y+1/2, -z'
'x+1/2, -y+1/2, -z'
'y, x, -z'
'-y, -x, -z'

loop_
_atom_site_aniso_label
_atom_site_aniso_U_11
_atom_site_aniso_U_22
_atom_site_aniso_U_33
_atom_site_aniso_U_23
_atom_site_aniso_U_13
_atom_site_aniso_U_12
Gd1 0.1121(6) 0.1121(6) 0.0415(4) 0.000 0.000 0.000
N1 0.106(7) 0.115(7) 0.053(4) 0.006(4) 0.003(4) 0.000(5)
N2 0.145(12) 0.127(10) 0.061(6) 0.002(6) -0.013(7) -0.004(9)
N3 0.118(8) 0.153(13) 0.057(4) 0.008(6) 0.014(4) 0.005(8)
N4 0.139(11) 0.131(11) 0.062(6) 0.003(6) 0.004(6) 0.017(9)
N5 0.232(18) 0.232(18) 0.036(7) 0.000 0.000 0.000
C1 0.121(13) 0.117(12) 0.052(4) 0.001(6) -0.011(6) 0.008(8)
C2 0.125(10) 0.112(9) 0.066(6) 0.002(6) -0.012(6) -0.003(7)
C3 0.129(14) 0.144(15) 0.104(8) -0.014(9) 0.006(9) -0.038(10)
C4 0.140(15) 0.149(16) 0.137(14) -0.001(11) -0.014(11) -0.032(11)
C5 0.105(11) 0.179(17) 0.115(12) -0.005(11) 0.011(9) -0.025(11)
C6 0.118(12) 0.155(14) 0.090(9) -0.004(8) 0.002(8) -0.012(9)
C7 0.120(12) 0.115(10) 0.071(7) -0.005(6) -0.008(7) 0.001(8)
C8 0.102(8) 0.160(17) 0.055(5) 0.003(10) -0.007(4) -0.001(11)
C9 0.126(13) 0.138(16) 0.058(8) 0.004(9) 0.007(7) 0.014(11)
C10 0.111(11) 0.204(19) 0.065(7) 0.013(8) 0.002(7) 0.005(12)
C11 0.084(10) 0.264(24) 0.112(11) -0.001(13) 0.006(8) 0.063(12)
C12 0.178(25) 0.269(34) 0.136(17) 0.012(22) -0.024(16) 0.106(25)
C13 0.152(18) 0.339(43) 0.114(12) 0.060(23) 0.029(12) 0.068(26)
C14 0.133(15) 0.238(23) 0.114(13) 0.025(12) 0.012(11) 0.007(14)
C15 0.107(9) 0.194(16) 0.069(6) 0.007(22) 0.007(5) 0.011(14)
C16 0.117(12) 0.156(16) 0.057(6) -0.010(7) 0.004(6) -0.014(10)

loop_
_atom_site_label
_atom_site_type_symbol
_atom_site_fract_x
_atom_site_fract_y
_atom_site_fract_z
_atom_site_U_iso_or_equiv
_atom_site_thermal_displace_type
_atom_site_occupancy
_atom_site_calc_flag
_atom_site_refinement_flags
_atom_site_disorder_group
Gd1 Gd 0.5000 0.0000 0.41007(6) 0.0886(4) Uani 1 d S .
N1 N 0.6007(6) 0.0504(6) 0.2827(8) 0.091(3) Uani 1 d . .
N2 N 0.5617(9) 0.1837(9) 0.2567(11) 0.111(4) Uani 1 d . .
N3 N 0.3882(7) 0.0156(9) 0.5365(8) 0.110(4) Uani 1 d . .
N4 N 0.3855(10) 0.1563(10) 0.5568(13) 0.111(5) Uani 1 d . .
N5 N 0.5000 0.0000 -0.0941(13) 0.167(11) Uani 1 d SD .
C1 C 0.6130(10) 0.1282(10) 0.2625(9) 0.097(4) Uani 1 d . .
C2 C 0.6931(8) 0.1422(8) 0.2298(10) 0.101(3) Uani 1 d . .
C3 C 0.7306(11) 0.2091(10) 0.1958(12) 0.126(5) Uani 1 d . .
H1 H 0.7066(11) 0.2569(10) 0.1942(12) 0.151 Uiso 1 calc R .
C4 C 0.8048(12) 0.1988(12) 0.1653(18) 0.142(6) Uani 1 d . .
H2 H 0.8319(12) 0.2422(12) 0.1412(18) 0.170 Uiso 1 calc R .
C5 C 0.8447(10) 0.1297(14) 0.1666(17) 0.133(5) Uani 1 d . .
H3 H 0.8963(10) 0.1285(14) 0.1453(17) 0.160 Uiso 1 calc R .
C6 C 0.8077(10) 0.0621(11) 0.1997(13) 0.121(5) Uani 1 d . .
H4 H 0.8325(10) 0.0148(11) 0.2015(13) 0.145 Uiso 1 calc R .
C7 C 0.7305(10) 0.0710(9) 0.2301(12) 0.102(4) Uani 1 d . .
C8 C 0.6701(8) 0.0128(13) 0.2627(11) 0.106(5) Uani 1 d . .
C9 C 0.3500(12) 0.0863(13) 0.5543(14) 0.107(5) Uani 1 d . .
C10 C 0.2710(10) 0.0785(14) 0.5793(12) 0.127(5) Uani 1 d . .
C11 C 0.2149(10) 0.1261(16) 0.6078(16) 0.153(8) Uani 1 d . .
H5 H 0.2246(10) 0.1785(16) 0.6136(16) 0.184 Uiso 1 calc R .
C12 C 0.1443(18) 0.0993(20) 0.6282(26) 0.194(13) Uani 1 d . .
H6 H 0.1042(18) 0.1334(20) 0.6426(26) 0.233 Uiso 1 calc R .
C13 C 0.1307(16) 0.0217(21) 0.6279(21) 0.202(14) Uani 1 d . .
H7 H 0.0820(16) 0.0049(21) 0.6500(21) 0.242 Uiso 1 calc R .
C14 C 0.1841(13) -0.0327(14) 0.5973(17) 0.162(8) Uani 1 d . .
H8 H 0.1729(13) -0.0848(14) 0.5906(17) 0.194 Uiso 1 calc R .
C15 C 0.2579(8) -0.0015(16) 0.5770(9) 0.123(4) Uani 1 d . .
C16 C 0.3347(11) -0.0372(12) 0.5533(13) 0.110(5) Uani 1 d . .
C17 C 0.4295(10) 0.0154(26) -0.1704(18) 0.187 Uiso 0.50 d PD .
C17' C 0.4307(11) 0.0165(28) -0.0163(18) 0.197 Uiso 0.50 d PD .
C18 C 0.3725(12) 0.0594(21) -0.0931(37) 0.193 Uiso 0.48(3) d PD 1
C19 C 0.3010(19) 0.0086(14) -0.0831(41) 0.201 Uiso 0.47(3) d PD 1
C18' C 0.3588(9) 0.0027(23) -0.0914(30) 0.194 Uiso 0.53(3) d PD 2
C19' C 0.3178(16) 0.0802(19) -0.0949(52) 0.195 Uiso 0.53(3) d PD 2
C20 C 0.2345(12) 0.0642(15) -0.0616(26) 0.191 Uiso 1 d D .

loop_
_atom_type_symbol
_atom_type_description
_atom_type_scat_dispersion_real
_atom_type_scat_dispersion_imag
_atom_type_scat_source
Gd Gd -.1653 3.9035 'International Tables Vol C Tables 4.2.6.8 and 6.1.1.4'
N N .0061 .0033 'International Tables Vol C Tables 4.2.6.8 and 6.1.1.4'
C C .0033 .0016 'International Tables Vol C Tables 4.2.6.8 and 6.1.1.4'
H H .0000 .0000 'International Tables Vol C Tables 4.2.6.8 and 6.1.1.4'

loop_
_geom_angle_atom_site_label_1
_geom_angle_atom_site_label_2
_geom_angle_atom_site_label_3
_geom_angle
_geom_angle_site_symmetry_1
_geom_angle_site_symmetry_3
_geom_angle_publ_flag
N3 Gd1 N3 69.6(3) 4 2_655 ?
N3 Gd1 N3 69.6(3) 4 . ?
N3 Gd1 N3 107.6(5) 2_655 . ?
N3 Gd1 N3 107.6(5) 4 3_545 ?
N3 Gd1 N3 69.6(3) 2_655 3_545 ?
N3 Gd1 N3 69.6(3) . 3_545 ?
N3 Gd1 N1 89.0(4) 4 . ?
N3 Gd1 N1 79.5(4) 2_655 . ?
N3 Gd1 N1 152.3(4) . . ?
N3 Gd1 N1 136.0(4) 3_545 . ?
N3 Gd1 N1 152.3(4) 4 4 ?
N3 Gd1 N1 89.0(4) 2_655 4 ?
N3 Gd1 N1 136.0(4) . 4 ?
N3 Gd1 N1 79.5(4) 3_545 4 ?
N1 Gd1 N1 69.3(2) . 4 ?
N3 Gd1 N1 79.5(4) 4 3_545 ?
N3 Gd1 N1 136.0(4) 2_655 3_545 ?
N3 Gd1 N1 89.0(4) . 3_545 ?
N3 Gd1 N1 152.3(4) 3_545 3_545 ?
N1 Gd1 N1 69.3(2) . 3_545 ?
N1 Gd1 N1 107.0(5) 4 3_545 ?
N3 Gd1 N1 136.0(4) 4 2_655 ?
N3 Gd1 N1 152.3(4) 2_655 2_655 ?
N3 Gd1 N1 79.5(4) . 2_655 ?
N3 Gd1 N1 89.0(4) 3_545 2_655 ?
N1 Gd1 N1 107.0(5) . 2_655 ?
N1 Gd1 N1 69.3(2) 4 2_655 ?
N1 Gd1 N1 69.3(2) 3_545 2_655 ?
C1 N1 C8 107.3(13) . . ?
C1 N1 Gd1 124.1(9) . . ?
C8 N1 Gd1 123.4(10) . . ?
C1 N2 C8 122.1(15) . 3_545 ?
C16 N3 C9 104.6(15) . . ?
C16 N3 Gd1 124.8(11) . . ?
C9 N3 Gd1 123.9(11) . . ?
C16 N4 C9 123.5(18) 4 . ?
C17' N5 C17' 108.9(18) 3_545 4 ?
C17' N5 C17' 70.3(9) 3_545 . ?
C17' N5 C17' 70.3(9) 4 . ?
C17' N5 C17' 70.3(9) 3_545 2_655 ?
C17' N5 C17' 70.3(9) 4 2_655 ?
C17' N5 C17' 108.9(18) . 2_655 ?
C17' N5 C17 70.2(6) 3_545 3_545 ?
C17' N5 C17 178.8(20) 4 3_545 ?
C17' N5 C17 110.1(22) . 3_545 ?
C17' N5 C17 108.5(22) 2_655 3_545 ?
C17' N5 C17 178.8(19) 3_545 4 ?
C17' N5 C17 70.2(6) 4 4 ?
C17' N5 C17 108.5(22) . 4 ?
C17' N5 C17 110.1(22) 2_655 4 ?
C17 N5 C17 110.6(18) 3_545 4 ?
C17' N5 C17 108.5(22) 3_545 . ?
C17' N5 C17 110.1(22) 4 . ?
C17' N5 C17 70.2(6) . . ?
C17' N5 C17 178.8(19) 2_655 . ?
C17 N5 C17 71.1(9) 3_545 . ?
C17 N5 C17 71.1(9) 4 . ?
C17' N5 C17 110.1(22) 3_545 2_655 ?
C17' N5 C17 108.5(22) 4 2_655 ?
C17' N5 C17 178.8(20) . 2_655 ?
C17' N5 C17 70.2(6) 2_655 2_655 ?
C17 N5 C17 71.1(9) 3_545 2_655 ?
C17 N5 C17 71.1(9) 4 2_655 ?
C17 N5 C17 110.7(18) . 2_655 ?
N2 C1 N1 128.2(15) . . ?
N2 C1 C2 120.7(15) . . ?
N1 C1 C2 110.6(14) . . ?
C3 C2 C7 121.6(16) . . ?
C3 C2 C1 131.1(15) . . ?
C7 C2 C1 107.1(13) . . ?
C4 C3 C2 114.2(17) . . ?
C3 C4 C5 126.2(18) . . ?
C4 C5 C6 120.3(17) . . ?
C5 C6 C7 114.7(17) . . ?
C6 C7 C2 123.0(15) . . ?
C6 C7 C8 131.1(15) . . ?
C2 C7 C8 105.8(14) . . ?
N2 C8 N1 128.7(15) 4 . ?
N2 C8 C7 121.5(16) 4 . ?
N1 C8 C7 109.2(17) . . ?
N4 C9 C10 121.5(19) . . ?
N4 C9 N3 124.5(19) . . ?
C10 C9 N3 113.8(19) . . ?
C11 C10 C9 135.2(25) . . ?
C11 C10 C15 120.2(19) . . ?
C9 C10 C15 104.4(17) . . ?
C10 C11 C12 120.3(26) . . ?
C11 C12 C13 120.2(24) . . ?
C12 C13 C14 124.3(28) . . ?
C13 C14 C15 113.1(26) . . ?
C10 C15 C14 121.6(18) . . ?
C10 C15 C16 105.5(16) . . ?
C14 C15 C16 132.9(24) . . ?
N3 C16 N4 127.7(17) . 3_545 ?
N3 C16 C15 111.5(18) . . ?
N4 C16 C15 120.7(19) 3_545 . ?
N5 C17 C18 106.3(10) . . ?
N5 C17 C18' 106.5(10) . . ?
N5 C17 C17' 54.8(5) . . ?
C18 C17 C17' 55.1(5) . . ?
C18' C17 C17' 55.1(5) . . ?
N5 C17 C17 54.4(4) . 4 ?
C18 C17 C17 106.0(29) . 4 ?
C18' C17 C17 138.6(23) . 4 ?
C17' C17 C17 89.1(16) . 4 ?
N5 C17 C17 54.4(4) . 3_545 ?
C18 C17 C17 140.4(24) . 3_545 ?
C18' C17 C17 108.1(30) . 3_545 ?
C17' C17 C17 90.2(18) . 3_545 ?
C17 C17 C17 90.00(2) 4 3_545 ?
N5 C17' C18 106.5(10) . . ?
N5 C17' C18' 107.0(10) . . ?
N5 C17' C17' 54.9(5) . 3_545 ?
C18 C17' C17' 139.6(29) . 3_545 ?
C18' C17' C17' 107.1(34) . 3_545 ?
N5 C17' C17' 54.9(5) . 4 ?
C18 C17' C17' 107.9(34) . 4 ?
C18' C17' C17' 141.0(26) . 4 ?
C17' C17' C17' 90.00(2) 3_545 4 ?
N5 C17' C17 55.0(5) . . ?
C18 C17' C17 55.1(5) . . ?
C18' C17' C17 55.4(5) . . ?
C17' C17' C17 89.8(18) 3_545 . ?
C17' C17' C17 90.9(16) 4 . ?
C19 C18 C17' 102.3(27) . . ?
C19 C18 C17 106.3(24) . . ?
C17' C18 C17 69.9(6) . . ?
C20 C19 C18 105.2(9) . . ?
C19' C18' C17' 104.9(29) . . ?
C19' C18' C17 103.4(24) . . ?
C17' C18' C17 69.6(6) . . ?
C20 C19' C18' 106.1(9) . . ?

loop_
_geom_bond_atom_site_label_1
_geom_bond_atom_site_label_2
_geom_bond_distance
_geom_bond_site_symmetry_2
_geom_bond_publ_flag
Gd1 N3 2.434(11) 4 ?
Gd1 N3 2.434(11) 2_655 ?
Gd1 N3 2.434(11) . ?
Gd1 N3 2.434(11) 3_545 ?
Gd1 N1 2.437(10) . ?
Gd1 N1 2.437(10) 4 ?
Gd1 N1 2.437(10) 3_545 ?
Gd1 N1 2.437(10) 2_655 ?
N1 C1 1.39(2) . ?
N1 C8 1.39(2) . ?
N2 C1 1.32(2) . ?
N2 C8 1.32(3) 3_545 ?
N3 C16 1.32(2) . ?
N3 C9 1.41(2) . ?
N4 C16 1.36(2) 4 ?
N4 C9 1.37(2) . ?
N5 C17' 1.523(10) 3_545 ?
N5 C17' 1.523(10) 4 ?
N5 C17' 1.523(10) . ?
N5 C17' 1.523(10) 2_655 ?
N5 C17 1.526(10) 3_545 ?
N5 C17 1.526(10) 4 ?
N5 C17 1.526(10) . ?
N5 C17 1.526(10) 2_655 ?
C1 C2 1.46(2) . ?
C2 C3 1.39(2) . ?
C2 C7 1.40(2) . ?
C3 C4 1.35(2) . ?
C4 C5 1.39(2) . ?
C5 C6 1.39(2) . ?
C6 C7 1.40(2) . ?
C7 C8 1.51(2) . ?
C8 N2 1.32(3) 4 ?
C9 C10 1.41(3) . ?
C10 C11 1.32(3) . ?
C10 C15 1.41(3) . ?
C11 C12 1.33(4) . ?
C12 C13 1.37(4) . ?
C13 C14 1.37(3) . ?
C14 C15 1.41(3) . ?
C15 C16 1.50(2) . ?
C16 N4 1.35(2) 3_545 ?
C17 C18 1.532(10) . ?
C17 C18' 1.540(10) . ?
C17 C17' 1.753(10) . ?
C17 C17 1.77(2) 4 ?
C17 C17 1.77(2) 3_545 ?
C17' C18 1.531(10) . ?
C17' C18' 1.534(10) . ?
C17' C17' 1.75(2) 3_545 ?
C17' C17' 1.75(2) 4 ?
C18 C19 1.530(10) . ?
C19 C20 1.529(10) . ?
C18' C19' 1.526(10) . ?
C19' C20 1.524(10) . ?
